data_4335104
loop_
_publ_author_name
'Ludger S\"oncksen'
'Christian Gradert'
'Jan Krahmer'
'Christian N\"ather'
'Felix Tuczek'

_publ_section_title
;
 Bonding and Activation of N2 in Mo(0) Complexes Supported by Hybrid
 Tripod Ligands with Mixed Dialkylphosphine/Diarylphosphine Donor Groups:
 Interplay of Steric and Electronic Factors
;
_journal_name_full 'Inorganic Chemistry'
_journal_page_first 6576
_journal_page_last 6589
_journal_paper_doi 10.1021/ic400582v
_journal_volume 52
_journal_year 2013
_chemical_formula_sum 'C40 H57 Mo N2 P5'
_chemical_formula_weight 816.67
_chemical_name_systematic
; 
 ? 
;
_space_group_IT_number 14
_symmetry_cell_setting monoclinic
_symmetry_space_group_name_Hall '-P 2yn'
_symmetry_space_group_name_H-M 'P 1 21/n 1'
_atom_sites_solution_hydrogens geom
_atom_sites_solution_primary direct
_atom_sites_solution_secondary difmap
_audit_creation_method SHELXL-97
_cell_angle_alpha 90.00
_cell_angle_beta 106.032(10)
_cell_angle_gamma 90.00
_cell_formula_units_Z 4
_cell_length_a 12.3102(9)
_cell_length_b 18.5529(9)
_cell_length_c 20.8163(18)
_cell_measurement_reflns_used 8000
_cell_measurement_temperature 200(2)
_cell_measurement_theta_max 23
_cell_measurement_theta_min 10
_cell_volume 4569.3(6)
_computing_cell_refinement 'STOE IPDS-1 program package'
_computing_data_collection 'STOE IPDS-1 program package'
_computing_data_reduction 'STOE IPDS-1 program package'
_computing_structure_refinement 'SHELXL-97 (Sheldrick, 2008)'
_computing_structure_solution 'SHELXS-97 (Sheldrick, 2008)'
_diffrn_ambient_temperature 200(2)
_diffrn_measured_fraction_theta_full 0.992
_diffrn_measured_fraction_theta_max 0.992
_diffrn_measurement_device_type 'STOE IPDS-1'
_diffrn_measurement_method 'Phi scan'
_diffrn_radiation_monochromator graphite
_diffrn_radiation_source 'fine-focus sealed tube'
_diffrn_radiation_type MoK\a
_diffrn_radiation_wavelength 0.71073
_diffrn_reflns_av_R_equivalents 0.0540
_diffrn_reflns_av_sigmaI/netI 0.0341
_diffrn_reflns_limit_h_max 15
_diffrn_reflns_limit_h_min -15
_diffrn_reflns_limit_k_max 22
_diffrn_reflns_limit_k_min -22
_diffrn_reflns_limit_l_max 25
_diffrn_reflns_limit_l_min -25
_diffrn_reflns_number 36756
_diffrn_reflns_theta_full 25.95
_diffrn_reflns_theta_max 25.95
_diffrn_reflns_theta_min 2.04
_diffrn_standards_decay_% 0
_diffrn_standards_interval_time 0
_diffrn_standards_number 0
_exptl_absorpt_coefficient_mu 0.489
_exptl_absorpt_correction_T_max 0.9564
_exptl_absorpt_correction_T_min 0.8215
_exptl_absorpt_correction_type numerical
_exptl_absorpt_process_details
;
X-Red and X-Shape, STOE & CIE, Darmstadt, Germany) 
;
_exptl_crystal_colour red
_exptl_crystal_density_diffrn 1.187
_exptl_crystal_description block
_exptl_crystal_F_000 1712
_exptl_crystal_size_max 0.18
_exptl_crystal_size_mid 0.14
_exptl_crystal_size_min 0.10
_platon_squeeze_void_count_electrons
;
         1     0.000     0.500     1.000     343.2      80.0
         2     0.500     0.000     0.500     343.2      80.5
;
_platon_squeeze_void_volume 694.5
_refine_diff_density_max 0.358
_refine_diff_density_min -0.702
_refine_diff_density_rms 0.120
_refine_ls_extinction_coef 0.0045(4)
_refine_ls_extinction_expression Fc^*^=kFc[1+0.001xFc^2^\l^3^/sin(2\q)]^-1/4^
_refine_ls_extinction_method SHELXL
_refine_ls_goodness_of_fit_ref 1.045
_refine_ls_hydrogen_treatment constr
_refine_ls_matrix_type full
_refine_ls_number_parameters 457
_refine_ls_number_reflns 8862
_refine_ls_number_restraints 3
_refine_ls_restrained_S_all 1.045
_refine_ls_R_factor_all 0.0404
_refine_ls_R_factor_gt 0.0332
_refine_ls_shift/su_max 0.001
_refine_ls_shift/su_mean 0.000
_refine_ls_structure_factor_coef Fsqd
_refine_ls_weighting_details 'calc w=1/[\s^2^(Fo^2^)+(0.0563P)^2^+0.0182P] where P=(Fo^2^+2Fc^2^)/3'
_refine_ls_weighting_scheme calc
_refine_ls_wR_factor_gt 0.0813
_refine_ls_wR_factor_ref 0.0837
_reflns_number_gt 7566
_reflns_number_total 8862
_reflns_threshold_expression >2sigma(I)
_cod_data_source_file ic400582v_si_002.cif
_cod_data_source_block felix91
_cod_original_sg_symbol_H-M 'P 21/n'
_cod_database_code 4335104

loop_
_symmetry_equiv_pos_as_xyz
'x, y, z'
'-x+1/2, y+1/2, -z+1/2'
'-x, -y, -z'
'x-1/2, -y-1/2, z-1/2'

loop_
_atom_site_label
_atom_site_type_symbol
_atom_site_fract_x
_atom_site_fract_y
_atom_site_fract_z
_atom_site_U_iso_or_equiv
_atom_site_adp_type
_atom_site_occupancy
_atom_site_symmetry_multiplicity
_atom_site_calc_flag
_atom_site_refinement_flags
_atom_site_disorder_assembly
_atom_site_disorder_group
Mo1 Mo 0.357148(13) 0.452039(8) 0.203260(7) 0.01977(7) Uani 1 1 d . A .
P1 P 0.43707(4) 0.56806(3) 0.18425(2) 0.02339(12) Uani 1 1 d . . .
P2 P 0.54236(4) 0.43237(3) 0.27877(2) 0.02602(12) Uani 1 1 d . . .
P3 P 0.31265(5) 0.50755(3) 0.29936(2) 0.02513(12) Uani 1 1 d . . .
N1 N 0.30109(15) 0.35499(11) 0.22842(8) 0.0301(4) Uani 1 1 d . . .
N2 N 0.27072(19) 0.30506(12) 0.24048(10) 0.0432(5) Uani 1 1 d . A .
C1 C 0.5319(2) 0.57896(12) 0.32722(10) 0.0361(5) Uani 1 1 d . . .
C2 C 0.4812(2) 0.62280(11) 0.26220(10) 0.0332(5) Uani 1 1 d . A .
H2A H 0.5380 0.6585 0.2572 0.040 Uiso 1 1 calc R . .
H2B H 0.4147 0.6498 0.2673 0.040 Uiso 1 1 calc R . .
C3 C 0.61076(19) 0.51705(12) 0.31781(10) 0.0350(5) Uani 1 1 d . A .
H3A H 0.6618 0.5049 0.3622 0.042 Uiso 1 1 calc R . .
H3B H 0.6585 0.5356 0.2902 0.042 Uiso 1 1 calc R . .
C4 C 0.4372(2) 0.55205(13) 0.35698(10) 0.0382(5) Uani 1 1 d . A .
H4A H 0.4097 0.5938 0.3776 0.046 Uiso 1 1 calc R . .
H4B H 0.4712 0.5177 0.3934 0.046 Uiso 1 1 calc R . .
C5 C 0.6051(3) 0.63219(15) 0.37821(12) 0.0502(7) Uani 1 1 d . A .
H5A H 0.6705 0.6469 0.3632 0.075 Uiso 1 1 calc R . .
H5B H 0.6311 0.6087 0.4220 0.075 Uiso 1 1 calc R . .
H5C H 0.5600 0.6747 0.3819 0.075 Uiso 1 1 calc R . .
C11 C 0.35338(17) 0.63289(11) 0.12240(10) 0.0269(4) Uani 1 1 d . . .
C12 C 0.2967(2) 0.69278(12) 0.13737(12) 0.0364(5) Uani 1 1 d . . .
H12 H 0.3043 0.7054 0.1826 0.044 Uiso 1 1 calc R . .
C13 C 0.2288(2) 0.73427(13) 0.08585(15) 0.0468(6) Uani 1 1 d . . .
H13 H 0.1905 0.7751 0.0964 0.056 Uiso 1 1 calc R . .
C14 C 0.2163(2) 0.71687(14) 0.01975(14) 0.0497(7) Uani 1 1 d . . .
H14 H 0.1687 0.7451 -0.0149 0.060 Uiso 1 1 calc R . .
C15 C 0.2731(2) 0.65831(14) 0.00423(12) 0.0443(6) Uani 1 1 d . . .
H15 H 0.2656 0.6464 -0.0412 0.053 Uiso 1 1 calc R . .
C16 C 0.34123(19) 0.61670(12) 0.05496(10) 0.0328(5) Uani 1 1 d . . .
H16 H 0.3803 0.5765 0.0438 0.039 Uiso 1 1 calc R . .
C21 C 0.57059(17) 0.57765(11) 0.15852(9) 0.0277(4) Uani 1 1 d . . .
C22 C 0.6178(2) 0.64527(13) 0.15503(11) 0.0358(5) Uani 1 1 d . . .
H22 H 0.5783 0.6873 0.1620 0.043 Uiso 1 1 calc R . .
C23 C 0.7212(2) 0.65216(15) 0.14155(12) 0.0451(6) Uani 1 1 d . . .
H23 H 0.7532 0.6985 0.1402 0.054 Uiso 1 1 calc R . .
C24 C 0.7781(2) 0.59112(16) 0.13008(12) 0.0465(6) Uani 1 1 d . . .
H24 H 0.8494 0.5957 0.1211 0.056 Uiso 1 1 calc R . .
C25 C 0.7315(2) 0.52410(15) 0.13163(12) 0.0436(6) Uani 1 1 d . . .
H25 H 0.7699 0.4823 0.1231 0.052 Uiso 1 1 calc R . .
C26 C 0.62757(18) 0.51756(12) 0.14581(10) 0.0318(5) Uani 1 1 d . . .
H26 H 0.5956 0.4711 0.1467 0.038 Uiso 1 1 calc R . .
C31 C 0.66177(19) 0.38874(12) 0.25387(11) 0.0339(5) Uani 1 1 d . . .
C32 C 0.7752(2) 0.40333(18) 0.28292(15) 0.0563(7) Uani 1 1 d . . .
H32 H 0.7966 0.4380 0.3177 0.068 Uiso 1 1 calc R . .
C33 C 0.8581(2) 0.3670(2) 0.2611(2) 0.0756(10) Uani 1 1 d . . .
H33 H 0.9354 0.3782 0.2807 0.091 Uiso 1 1 calc R . .
C34 C 0.8303(3) 0.31602(19) 0.21242(18) 0.0652(9) Uani 1 1 d . . .
H34 H 0.8877 0.2915 0.1985 0.078 Uiso 1 1 calc R . .
C35 C 0.7185(3) 0.30026(16) 0.18351(14) 0.0542(7) Uani 1 1 d . . .
H35 H 0.6982 0.2647 0.1495 0.065 Uiso 1 1 calc R . .
C36 C 0.6353(2) 0.33636(13) 0.20402(11) 0.0404(5) Uani 1 1 d . . .
H36 H 0.5582 0.3251 0.1835 0.049 Uiso 1 1 calc R . .
C41 C 0.55487(18) 0.37091(12) 0.35159(10) 0.0310(4) Uani 1 1 d . . .
C42 C 0.52467(19) 0.29926(13) 0.33670(12) 0.0366(5) Uani 1 1 d . . .
H42 H 0.5001 0.2844 0.2913 0.044 Uiso 1 1 calc R . .
C43 C 0.5298(2) 0.24932(14) 0.38690(14) 0.0471(6) Uani 1 1 d . . .
H43 H 0.5086 0.2007 0.3756 0.057 Uiso 1 1 calc R . .
C44 C 0.5652(2) 0.26948(16) 0.45318(13) 0.0527(7) Uani 1 1 d . . .
H44 H 0.5680 0.2352 0.4875 0.063 Uiso 1 1 calc R . .
C45 C 0.5966(2) 0.34013(18) 0.46899(12) 0.0548(7) Uani 1 1 d . . .
H45 H 0.6213 0.3546 0.5145 0.066 Uiso 1 1 calc R . .
C46 C 0.5921(2) 0.39019(15) 0.41883(11) 0.0426(6) Uani 1 1 d . . .
H46 H 0.6148 0.4385 0.4305 0.051 Uiso 1 1 calc R . .
C51 C 0.2763(2) 0.44360(12) 0.36028(10) 0.0327(5) Uani 1 1 d . A .
H51 H 0.3327 0.4036 0.3661 0.039 Uiso 1 1 calc R . .
C52 C 0.2870(3) 0.4718(2) 0.43114(13) 0.0663(9) Uani 1 1 d . . .
H52A H 0.2304 0.5096 0.4292 0.100 Uiso 1 1 calc R A .
H52B H 0.3628 0.4918 0.4500 0.100 Uiso 1 1 calc R . .
H52C H 0.2745 0.4322 0.4594 0.100 Uiso 1 1 calc R . .
C53 C 0.1604(2) 0.40743(14) 0.33288(12) 0.0398(5) Uani 1 1 d . . .
H53A H 0.1585 0.3624 0.3571 0.060 Uiso 1 1 calc R A .
H53B H 0.1478 0.3970 0.2852 0.060 Uiso 1 1 calc R . .
H53C H 0.1011 0.4398 0.3388 0.060 Uiso 1 1 calc R . .
C61 C 0.2089(3) 0.58437(17) 0.28187(14) 0.0333(6) Uani 0.80 1 d PD A 1
H61 H 0.2211 0.6090 0.2417 0.040 Uiso 0.80 1 calc PR A 1
C62 C 0.0866(3) 0.55850(18) 0.26000(17) 0.0470(7) Uani 0.80 1 d PD A 1
H62A H 0.0381 0.5974 0.2361 0.070 Uiso 0.80 1 calc PR A 1
H62B H 0.0626 0.5447 0.2994 0.070 Uiso 0.80 1 calc PR A 1
H62C H 0.0806 0.5168 0.2304 0.070 Uiso 0.80 1 calc PR A 1
C63 C 0.2203(3) 0.64358(18) 0.33369(17) 0.0525(8) Uani 0.80 1 d P A 1
H63A H 0.2960 0.6647 0.3435 0.079 Uiso 0.80 1 calc PR A 1
H63B H 0.2086 0.6232 0.3747 0.079 Uiso 0.80 1 calc PR A 1
H63C H 0.1635 0.6810 0.3163 0.079 Uiso 0.80 1 calc PR A 1
C61' C 0.1725(13) 0.5635(7) 0.2888(6) 0.032(3) Uiso 0.20 1 d PD A 2
H61' H 0.1089 0.5321 0.2637 0.038 Uiso 0.20 1 calc PR A 2
C62' C 0.1746(10) 0.6288(6) 0.2444(6) 0.038(3) Uiso 0.20 1 d PD A 2
H62D H 0.1000 0.6517 0.2319 0.057 Uiso 0.20 1 calc PR A 2
H62E H 0.1940 0.6131 0.2040 0.057 Uiso 0.20 1 calc PR A 2
H62F H 0.2313 0.6634 0.2689 0.057 Uiso 0.20 1 calc PR A 2
C63' C 0.1411(12) 0.5899(7) 0.3519(6) 0.046(3) Uiso 0.20 1 d PD A 2
H63D H 0.1992 0.6233 0.3768 0.069 Uiso 0.20 1 calc PR A 2
H63E H 0.1362 0.5485 0.3802 0.069 Uiso 0.20 1 calc PR A 2
H63F H 0.0679 0.6146 0.3385 0.069 Uiso 0.20 1 calc PR A 2
P4 P 0.35530(4) 0.39700(3) 0.09466(2) 0.02454(12) Uani 1 1 d . . .
P5 P 0.17316(4) 0.46548(3) 0.11892(2) 0.02580(12) Uani 1 1 d . . .
C71 C 0.21974(19) 0.43716(12) 0.04546(10) 0.0311(4) Uani 1 1 d . A .
H71A H 0.2307 0.4784 0.0177 0.037 Uiso 1 1 calc R . .
H71B H 0.1684 0.4012 0.0174 0.037 Uiso 1 1 calc R . .
C72 C 0.4466(2) 0.40566(13) 0.03828(10) 0.0352(5) Uani 1 1 d . A .
H72A H 0.5167 0.3785 0.0566 0.053 Uiso 1 1 calc R . .
H72B H 0.4646 0.4566 0.0341 0.053 Uiso 1 1 calc R . .
H72C H 0.4072 0.3864 -0.0058 0.053 Uiso 1 1 calc R . .
C73 C 0.3251(2) 0.30039(12) 0.08277(12) 0.0389(5) Uani 1 1 d . A .
H73A H 0.2656 0.2872 0.1036 0.058 Uiso 1 1 calc R . .
H73B H 0.3937 0.2728 0.1035 0.058 Uiso 1 1 calc R . .
H73C H 0.2998 0.2896 0.0349 0.058 Uiso 1 1 calc R . .
C74 C 0.0597(2) 0.40044(14) 0.11866(12) 0.0405(5) Uani 1 1 d . A .
H74A H 0.0231 0.4138 0.1532 0.061 Uiso 1 1 calc R . .
H74B H 0.0920 0.3520 0.1279 0.061 Uiso 1 1 calc R . .
H74C H 0.0038 0.4009 0.0748 0.061 Uiso 1 1 calc R . .
C75 C 0.0855(2) 0.54581(13) 0.08882(12) 0.0378(5) Uani 1 1 d . A .
H75A H 0.1322 0.5835 0.0768 0.057 Uiso 1 1 calc R . .
H75B H 0.0540 0.5636 0.1242 0.057 Uiso 1 1 calc R . .
H75C H 0.0239 0.5330 0.0495 0.057 Uiso 1 1 calc R . .

loop_
_atom_site_aniso_label
_atom_site_aniso_U_11
_atom_site_aniso_U_22
_atom_site_aniso_U_33
_atom_site_aniso_U_23
_atom_site_aniso_U_13
_atom_site_aniso_U_12
Mo1 0.02248(10) 0.02117(10) 0.01491(9) -0.00073(6) 0.00388(6) -0.00185(6)
P1 0.0290(3) 0.0230(2) 0.0188(2) -0.00086(18) 0.00767(19) -0.0030(2)
P2 0.0247(3) 0.0310(3) 0.0192(2) 0.0014(2) 0.00069(19) -0.0042(2)
P3 0.0337(3) 0.0244(2) 0.0175(2) -0.00056(18) 0.0073(2) 0.0006(2)
N1 0.0273(9) 0.0423(11) 0.0197(8) -0.0040(7) 0.0049(7) 0.0024(8)
N2 0.0498(13) 0.0375(11) 0.0405(11) -0.0008(9) 0.0098(9) -0.0023(10)
C1 0.0479(14) 0.0366(12) 0.0222(10) -0.0052(9) 0.0073(9) -0.0163(10)
C2 0.0463(13) 0.0290(11) 0.0262(10) -0.0046(8) 0.0128(9) -0.0101(9)
C3 0.0379(12) 0.0389(12) 0.0233(10) 0.0019(9) 0.0002(9) -0.0112(10)
C4 0.0540(15) 0.0406(12) 0.0205(10) -0.0057(9) 0.0111(10) -0.0142(11)
C5 0.0687(18) 0.0480(14) 0.0292(11) -0.0112(11) 0.0059(11) -0.0261(13)
C11 0.0289(10) 0.0258(10) 0.0283(10) 0.0024(8) 0.0118(8) -0.0011(8)
C12 0.0362(12) 0.0288(11) 0.0451(13) -0.0035(9) 0.0125(10) -0.0006(9)
C13 0.0365(13) 0.0300(12) 0.0726(18) 0.0042(12) 0.0131(12) 0.0072(10)
C14 0.0395(14) 0.0434(14) 0.0617(17) 0.0244(12) 0.0062(12) 0.0083(11)
C15 0.0444(14) 0.0534(15) 0.0340(12) 0.0155(11) 0.0090(10) 0.0032(12)
C16 0.0362(12) 0.0347(11) 0.0298(10) 0.0045(9) 0.0133(9) 0.0058(9)
C21 0.0287(10) 0.0339(11) 0.0199(9) 0.0011(8) 0.0054(8) -0.0039(9)
C22 0.0373(12) 0.0370(12) 0.0350(11) 0.0003(9) 0.0130(9) -0.0066(10)
C23 0.0395(13) 0.0560(15) 0.0410(13) -0.0014(11) 0.0132(11) -0.0195(12)
C24 0.0298(12) 0.0725(18) 0.0399(13) 0.0016(12) 0.0139(10) -0.0058(12)
C25 0.0383(13) 0.0593(15) 0.0347(12) 0.0029(11) 0.0123(10) 0.0096(12)
C26 0.0337(11) 0.0377(12) 0.0241(10) 0.0030(9) 0.0082(8) 0.0020(9)
C31 0.0269(11) 0.0423(12) 0.0299(10) 0.0102(9) 0.0036(8) 0.0022(9)
C32 0.0304(13) 0.0704(19) 0.0619(17) -0.0054(15) 0.0022(12) -0.0019(13)
C33 0.0241(14) 0.094(3) 0.106(3) 0.001(2) 0.0144(15) 0.0041(15)
C34 0.0507(18) 0.069(2) 0.085(2) 0.0134(18) 0.0335(17) 0.0213(16)
C35 0.0552(17) 0.0575(17) 0.0524(15) 0.0022(13) 0.0190(13) 0.0183(14)
C36 0.0361(13) 0.0460(13) 0.0365(12) 0.0024(10) 0.0055(10) 0.0092(10)
C41 0.0259(10) 0.0385(11) 0.0261(10) 0.0061(9) 0.0028(8) 0.0016(9)
C42 0.0321(12) 0.0375(12) 0.0380(12) 0.0061(9) 0.0063(9) 0.0043(9)
C43 0.0386(13) 0.0417(13) 0.0609(16) 0.0184(12) 0.0136(12) 0.0069(11)
C44 0.0425(14) 0.0669(18) 0.0480(15) 0.0335(14) 0.0114(12) 0.0100(13)
C45 0.0555(17) 0.078(2) 0.0275(12) 0.0170(12) 0.0052(11) 0.0038(15)
C46 0.0443(14) 0.0519(14) 0.0260(11) 0.0056(10) 0.0005(10) -0.0032(11)
C51 0.0366(12) 0.0383(12) 0.0254(10) 0.0060(9) 0.0124(9) 0.0001(9)
C52 0.088(2) 0.092(2) 0.0271(13) -0.0054(14) 0.0284(14) -0.0328(19)
C53 0.0381(13) 0.0432(13) 0.0411(12) 0.0067(10) 0.0163(10) -0.0025(10)
C61 0.0425(18) 0.0308(15) 0.0271(14) 0.0020(12) 0.0105(13) 0.0073(14)
C62 0.0422(18) 0.0490(18) 0.0479(18) 0.0021(14) 0.0093(15) 0.0124(14)
C63 0.069(2) 0.0398(17) 0.0481(18) -0.0096(14) 0.0147(17) 0.0156(16)
P4 0.0272(3) 0.0266(3) 0.0187(2) -0.00350(19) 0.00454(19) 0.0005(2)
P5 0.0243(3) 0.0302(3) 0.0208(2) -0.00108(19) 0.0027(2) 0.0016(2)
C71 0.0330(11) 0.0381(11) 0.0196(9) -0.0018(8) 0.0026(8) 0.0033(9)
C72 0.0388(12) 0.0454(13) 0.0234(10) -0.0053(9) 0.0117(9) 0.0031(10)
C73 0.0448(13) 0.0294(11) 0.0392(12) -0.0081(9) 0.0062(10) -0.0026(10)
C74 0.0314(12) 0.0493(14) 0.0371(12) -0.0006(10) 0.0036(9) -0.0075(10)
C75 0.0331(12) 0.0416(13) 0.0355(12) -0.0010(9) 0.0040(10) 0.0098(10)

loop_
_atom_type_symbol
_atom_type_description
_atom_type_scat_dispersion_real
_atom_type_scat_dispersion_imag
_atom_type_scat_source
C C 0.0033 0.0016 'International Tables Vol C Tables 4.2.6.8 and 6.1.1.4'
H H 0.0000 0.0000 'International Tables Vol C Tables 4.2.6.8 and 6.1.1.4'
N N 0.0061 0.0033 'International Tables Vol C Tables 4.2.6.8 and 6.1.1.4'
P P 0.1023 0.0942 'International Tables Vol C Tables 4.2.6.8 and 6.1.1.4'
Mo Mo -1.6832 0.6857 'International Tables Vol C Tables 4.2.6.8 and 6.1.1.4'

loop_
_geom_angle_atom_site_label_1
_geom_angle_atom_site_label_2
_geom_angle_atom_site_label_3
_geom_angle
N1 Mo1 P2 91.43(5)
N1 Mo1 P3 89.64(5)
P2 Mo1 P3 85.16(2)
N1 Mo1 P1 174.35(5)
P2 Mo1 P1 83.594(18)
P3 Mo1 P1 87.283(17)
N1 Mo1 P5 87.87(5)
P2 Mo1 P5 174.951(18)
P3 Mo1 P5 99.835(19)
P1 Mo1 P5 97.317(18)
N1 Mo1 P4 87.25(5)
P2 Mo1 P4 107.53(2)
P3 Mo1 P4 166.994(19)
P1 Mo1 P4 96.780(18)
P5 Mo1 P4 67.444(19)
C11 P1 C2 102.93(10)
C11 P1 C21 95.91(9)
C2 P1 C21 97.43(10)
C11 P1 Mo1 120.85(7)
C2 P1 Mo1 111.88(7)
C21 P1 Mo1 123.67(7)
C3 P2 C41 103.59(10)
C3 P2 C31 101.00(11)
C41 P2 C31 93.76(10)
C3 P2 Mo1 112.90(8)
C41 P2 Mo1 118.16(7)
C31 P2 Mo1 123.91(7)
C4 P3 C51 98.79(10)
C4 P3 C61 100.56(13)
C51 P3 C61 109.48(14)
C4 P3 C61' 112.2(4)
C51 P3 C61' 92.5(4)
C61 P3 C61' 18.9(3)
C4 P3 Mo1 112.59(8)
C51 P3 Mo1 115.82(7)
C61 P3 Mo1 117.05(9)
C61' P3 Mo1 121.2(3)
N2 N1 Mo1 178.8(2)
C5 C1 C4 106.98(18)
C5 C1 C3 107.1(2)
C4 C1 C3 112.27(19)
C5 C1 C2 106.35(18)
C4 C1 C2 110.6(2)
C3 C1 C2 113.10(17)
C1 C2 P1 115.05(15)
C1 C3 P2 117.22(16)
C1 C4 P3 117.63(14)
C12 C11 C16 118.3(2)
C12 C11 P1 125.40(16)
C16 C11 P1 116.21(15)
C11 C12 C13 119.9(2)
C14 C13 C12 121.0(2)
C15 C14 C13 119.6(2)
C14 C15 C16 120.0(2)
C15 C16 C11 121.2(2)
C26 C21 C22 118.4(2)
C26 C21 P1 120.69(16)
C22 C21 P1 120.80(17)
C23 C22 C21 120.9(2)
C22 C23 C24 119.8(2)
C25 C24 C23 120.1(2)
C24 C25 C26 119.8(2)
C21 C26 C25 120.9(2)
C32 C31 C36 117.5(2)
C32 C31 P2 124.6(2)
C36 C31 P2 117.88(17)
C31 C32 C33 120.1(3)
C34 C33 C32 121.4(3)
C33 C34 C35 119.4(3)
C34 C35 C36 119.9(3)
C35 C36 C31 121.7(2)
C42 C41 C46 117.5(2)
C42 C41 P2 116.42(16)
C46 C41 P2 126.04(18)
C43 C42 C41 121.2(2)
C44 C43 C42 120.6(3)
C43 C44 C45 119.1(2)
C44 C45 C46 120.4(2)
C45 C46 C41 121.2(3)
C52 C51 C53 109.3(2)
C52 C51 P3 117.35(18)
C53 C51 P3 113.27(15)
C63 C61 C62 109.2(3)
C63 C61 P3 119.1(2)
C62 C61 P3 112.4(2)
C62' C61' C63' 108.2(10)
C62' C61' P3 108.9(9)
C63' C61' P3 119.2(9)
C73 P4 C72 97.82(11)
C73 P4 C71 101.52(11)
C72 P4 C71 103.13(10)
C73 P4 Mo1 118.49(8)
C72 P4 Mo1 133.82(8)
C71 P4 Mo1 96.81(7)
C74 P5 C75 98.99(12)
C74 P5 C71 102.64(11)
C75 P5 C71 103.54(10)
C74 P5 Mo1 118.81(8)
C75 P5 Mo1 131.27(8)
C71 P5 Mo1 97.25(7)
P5 C71 P4 95.42(9)

loop_
_geom_bond_atom_site_label_1
_geom_bond_atom_site_label_2
_geom_bond_distance
Mo1 N1 2.047(2)
Mo1 P2 2.4130(6)
Mo1 P3 2.4428(5)
Mo1 P1 2.4439(5)
Mo1 P5 2.4653(6)
Mo1 P4 2.4749(5)
P1 C11 1.853(2)
P1 C2 1.864(2)
P1 C21 1.873(2)
P2 C3 1.860(2)
P2 C41 1.869(2)
P2 C31 1.872(2)
P3 C4 1.859(2)
P3 C51 1.879(2)
P3 C61 1.881(3)
P3 C61' 1.974(14)
N1 N2 1.055(3)
C1 C5 1.544(3)
C1 C4 1.547(3)
C1 C3 1.551(4)
C1 C2 1.554(3)
C11 C12 1.392(3)
C11 C16 1.403(3)
C12 C13 1.395(3)
C13 C14 1.380(4)
C14 C15 1.378(4)
C15 C16 1.388(3)
C21 C26 1.381(3)
C21 C22 1.393(3)
C22 C23 1.384(3)
C23 C24 1.386(4)
C24 C25 1.373(4)
C25 C26 1.396(3)
C31 C32 1.386(3)
C31 C36 1.393(3)
C32 C33 1.400(4)
C33 C34 1.358(5)
C34 C35 1.373(5)
C35 C36 1.386(4)
C41 C42 1.392(3)
C41 C46 1.394(3)
C42 C43 1.385(3)
C43 C44 1.379(4)
C44 C45 1.380(4)
C45 C46 1.387(3)
C51 C52 1.536(3)
C51 C53 1.537(3)
C61 C63 1.519(4)
C61 C62 1.525(5)
C61' C62' 1.528(12)
C61' C63' 1.546(13)
P4 C73 1.834(2)
P4 C72 1.843(2)
P4 C71 1.856(2)
P5 C74 1.845(2)
P5 C75 1.845(2)
P5 C71 1.851(2)

loop_
_platon_squeeze_void_nr
2
